data_7702134
loop_
_publ_author_name
'Kumar, Gulshan'
'Hussain, Firasat'
'Gupta, Rajeev'

_publ_section_title
;
 Carbon-sulphur cross coupling reactions catalyzed by nickel-based
 coordination polymers based on metalloligands.
;
_journal_issue 43
_journal_name_full 'Dalton transactions (Cambridge, England : 2003)'
_journal_page_first 15023
_journal_page_last 15031
_journal_paper_doi 10.1039/c7dt02064c
_journal_volume 46
_journal_year 2017
_chemical_formula_moiety '0.33(C126 H114 Co3 N18 Ni6 O60), 4(H2 O)'
_chemical_formula_sum 'C42 H46 Co N6 Ni2 O24'
_chemical_formula_weight 1195.20
_space_group_crystal_system hexagonal
_space_group_IT_number 180
_space_group_name_Hall 'P 62 2 (0 0 4)'
_space_group_name_H-M_alt 'P 62 2 2'
_atom_sites_solution_hydrogens mixed
_audit_creation_date 2017-10-01
_audit_creation_method
;
Olex2 1.2
(compiled 2017.03.28 svn.r3405 for OlexSys, GUI svn.r5335)
;
_audit_update_record
;
2017-10-01 deposited with the CCDC.
2017-10-04 downloaded from the CCDC.
;
_cell_angle_alpha 90
_cell_angle_beta 90
_cell_angle_gamma 120
_cell_formula_units_Z 3
_cell_length_a 27.857(2)
_cell_length_b 27.857(2)
_cell_length_c 10.0365(7)
_cell_measurement_reflns_used 1197
_cell_measurement_temperature 173(2)
_cell_measurement_theta_max 18.5710
_cell_measurement_theta_min 3.6610
_cell_volume 6745.0(8)
_computing_cell_refinement
;
CrysAlisPro, Agilent Technologies,
Version 1.171.34.49 (release 20-01-2011 CrysAlis171 .NET)
(compiled Jan 20 2011,15:58:25)
;
_computing_data_collection
;
CrysAlisPro, Agilent Technologies,
Version 1.171.34.49 (release 20-01-2011 CrysAlis171 .NET)
(compiled Jan 20 2011,15:58:25)
;
_computing_data_reduction
;
CrysAlisPro, Agilent Technologies,
Version 1.171.34.49 (release 20-01-2011 CrysAlis171 .NET)
(compiled Jan 20 2011,15:58:25)
;
_computing_molecular_graphics 'Olex2 (Dolomanov et al., 2009)'
_computing_publication_material 'Olex2 (Dolomanov et al., 2009)'
_computing_structure_refinement 'ShelXL (Sheldrick, 2015)'
_computing_structure_solution 'SIR2004 (Burla et al., 2007)'
_diffrn_ambient_temperature 173.15
_diffrn_detector_area_resol_mean 15.9853
_diffrn_measured_fraction_theta_full 0.994
_diffrn_measured_fraction_theta_max 0.994
_diffrn_measurement_device_type 'Xcalibur, Sapphire3'
_diffrn_measurement_method '\w scans'
_diffrn_radiation_type MoK\a
_diffrn_radiation_wavelength 0.71073
_diffrn_reflns_av_R_equivalents 0.1768
_diffrn_reflns_av_unetI/netI 0.0854
_diffrn_reflns_Laue_measured_fraction_full 0.994
_diffrn_reflns_Laue_measured_fraction_max 0.994
_diffrn_reflns_limit_h_max 27
_diffrn_reflns_limit_h_min -33
_diffrn_reflns_limit_k_max 33
_diffrn_reflns_limit_k_min -33
_diffrn_reflns_limit_l_max 12
_diffrn_reflns_limit_l_min -12
_diffrn_reflns_number 67475
_diffrn_reflns_point_group_measured_fraction_full 0.996
_diffrn_reflns_point_group_measured_fraction_max 0.996
_diffrn_reflns_theta_full 25.242
_diffrn_reflns_theta_max 25.349
_diffrn_reflns_theta_min 3.018
_diffrn_source 'Enhance (Mo) X-ray Source'
_exptl_absorpt_coefficient_mu 0.648
_exptl_absorpt_correction_T_max 1.00000
_exptl_absorpt_correction_T_min 0.75483
_exptl_absorpt_correction_type multi-scan
_exptl_absorpt_process_details
;
CrysAlisPro, Agilent Technologies,
Version 1.171.36.32 (release 02-08-2013 CrysAlis171 .NET)
(compiled Aug  2 2013,16:46:58)
Empirical absorption correction using spherical harmonics,
 implemented in SCALE3 ABSPACK scaling algorithm.
;
_exptl_crystal_colour green
_exptl_crystal_density_diffrn 0.883
_exptl_crystal_description needle
_exptl_crystal_F_000 1845
_exptl_crystal_size_max 0.2
_exptl_crystal_size_mid 0.15
_exptl_crystal_size_min 0.12
_refine_diff_density_max 0.274
_refine_diff_density_min -0.334
_refine_diff_density_rms 0.043
_refine_ls_abs_structure_details
;
 Flack x determined using 963 quotients [(I+)-(I-)]/[(I+)+(I-)]
 (Parsons, Flack and Wagner, Acta Cryst. B69 (2013) 249-259).
;
_refine_ls_abs_structure_Flack 0.019(13)
_refine_ls_extinction_method none
_refine_ls_goodness_of_fit_ref 0.944
_refine_ls_hydrogen_treatment constr
_refine_ls_matrix_type full
_refine_ls_number_parameters 173
_refine_ls_number_reflns 4121
_refine_ls_number_restraints 12
_refine_ls_restrained_S_all 1.261
_refine_ls_R_factor_all 0.0712
_refine_ls_R_factor_gt 0.0543
_refine_ls_shift/su_max 0.001
_refine_ls_shift/su_mean 0.000
_refine_ls_structure_factor_coef Fsqd
_refine_ls_weighting_details 'w=1/[\s^2^(Fo^2^)+(0.0488P)^2^] where P=(Fo^2^+2Fc^2^)/3'
_refine_ls_weighting_scheme calc
_refine_ls_wR_factor_gt 0.0995
_refine_ls_wR_factor_ref 0.1054
_reflns_Friedel_coverage 0.720
_reflns_Friedel_fraction_full 0.999
_reflns_Friedel_fraction_max 0.999
_reflns_number_gt 3255
_reflns_number_total 4121
_reflns_threshold_expression 'I > 2\s(I)'
_cod_data_source_file c7dt02064c2.cif
_cod_data_source_block 1ni_sq
_cod_original_cell_volume 6745.2(11)
_cod_original_sg_symbol_Hall 'P 62 2c (0 0 1)'
_cod_database_code 7702134
_shelx_shelxl_version_number 2014/7
_shelx_space_group_comment
;
The symmetry employed for this shelxl refinement is uniquely defined
by the following loop, which should always be used as a source of
symmetry information in preference to the above space-group names.
They are only intended as comments.
;
_shelx_estimated_absorpt_t_max 0.926
_shelx_estimated_absorpt_t_min 0.881
_olex2_refinement_description
;
1. Fixed Uiso
 At 1.2 times of:
  All H(H) groups, All H(H,H) groups, All C(H) groups
2. Restrained distances
 O1W-H1WA = O4-H4
 0.82 with sigma of 0.02
 O1W-H1WB = O6-H6A
 0.82 with sigma of 0.02
 O5-H5A = O5-H5B
 0.82 with sigma of 0.02
 O1W-H1WA = O4-H4
 1.39 with sigma of 0.02
 O1W-H1WB = O6-H6A
 1.39 with sigma of 0.02
 O5-H5A = O5-H5B
 1.39 with sigma of 0.02
3.a Everything fixed:
 H1WA, H1WB, H5A, H5B, H6A(H4)
3.b Aromatic/amide H refined with riding coordinates:
 C1(H1), C2(H2), C6(H6), C7(H7), C9(H9), C10(H10)
;
_olex2_submission_special_instructions 'No special instructions were received'

loop_
_space_group_symop_operation_xyz
'x, y, z'
'x-y, x, z+1/3'
'-y, x-y, z+2/3'
'-x, -y, z'
'-x+y, -x, z+1/3'
'y, -x+y, z+2/3'
'x-y, -y, -z'
'-x, -x+y, -z+1/3'
'y, x, -z+2/3'
'-y, -x, -z+2/3'
'-x+y, y, -z'
'x, x-y, -z+1/3'

loop_
_atom_site_label
_atom_site_type_symbol
_atom_site_fract_x
_atom_site_fract_y
_atom_site_fract_z
_atom_site_U_iso_or_equiv
_atom_site_adp_type
_atom_site_occupancy
_atom_site_site_symmetry_order
_atom_site_calc_flag
_atom_site_refinement_flags_posn
_atom_site_refinement_flags_adp
_atom_site_refinement_flags_occupancy
C1 C 0.6633(3) 0.0000 0.0000 0.066(3) Uani 1 2 d S T P
H1 H 0.6974 0.0000 0.0000 0.079 Uiso 1 2 calc RS T P
C2 C 0.6551(2) 0.0335(2) 0.0886(5) 0.0546(16) Uani 1 1 d . . .
H2 H 0.6833 0.0562 0.1504 0.065 Uiso 1 1 calc R . .
C3 C 0.60538(19) 0.03359(19) 0.0857(4) 0.0298(11) Uani 1 1 d . . .
C4 C 0.58903(19) 0.06737(18) 0.1682(5) 0.0273(10) Uani 1 1 d . . .
C5 C 0.5161(2) 0.0862(2) 0.2025(4) 0.0332(12) Uani 1 1 d . . .
C6 C 0.5123(2) 0.1282(2) 0.1404(4) 0.0393(13) Uani 1 1 d . . .
H6 H 0.5239 0.1370 0.0504 0.047 Uiso 1 1 calc R . .
C7 C 0.4922(3) 0.1576(2) 0.2058(5) 0.0500(16) Uani 1 1 d . . .
H7 H 0.4902 0.1863 0.1598 0.060 Uiso 1 1 calc R . .
C8 C 0.4745(2) 0.14654(19) 0.3382(5) 0.0393(13) Uani 1 1 d . . .
C9 C 0.4778(2) 0.1047(2) 0.4011(5) 0.0451(14) Uani 1 1 d . . .
H9 H 0.4663 0.0965 0.4914 0.054 Uiso 1 1 calc R . .
C10 C 0.4976(2) 0.0737(2) 0.3366(5) 0.0449(13) Uani 1 1 d . . .
H10 H 0.4987 0.0444 0.3820 0.054 Uiso 1 1 calc R . .
C11 C 0.4576(3) 0.1822(2) 0.4099(5) 0.0568(17) Uani 1 1 d . . .
Co1 Co 0.5000 0.0000 0.0000 0.0236(3) Uani 1 4 d S T P
N1 N 0.56712(18) 0.0000 0.0000 0.0267(12) Uani 1 2 d S T P
N2 N 0.53829(16) 0.05651(14) 0.1377(3) 0.0266(9) Uani 1 1 d . . .
Ni1 Ni 0.42950(5) 0.21475(2) 0.6667 0.0449(3) Uani 1 2 d S T P
O1 O 0.62089(14) 0.10148(15) 0.2517(3) 0.0450(10) Uani 1 1 d . . .
O2 O 0.4720(2) 0.22916(19) 0.3608(4) 0.0905(16) Uani 1 1 d . . .
O1W O 0.5709(2) 0.3728(2) 0.7027(5) 0.1006(17) Uani 1 1 d D . .
O3 O 0.43255(17) 0.16510(14) 0.5192(4) 0.0556(11) Uani 1 1 d . . .
O4 O 0.5163(2) 0.25814(11) 0.6667 0.0710(17) Uani 1 2 d DS T P
O5 O 0.42825(17) 0.26836(15) 0.5308(3) 0.0551(11) Uani 1 1 d D . .
O6 O 0.3421(3) 0.17105(13) 0.6667 0.0842(19) Uani 1 2 d DS T P
H1WA H 0.5734 0.3632 0.5966 0.020 Uiso 1 1 d D . .
H1WB H 0.5454 0.3922 0.6837 0.256 Uiso 1 1 d D . .
H5A H 0.3957 0.2551 0.5030 0.308 Uiso 1 1 d D . .
H5B H 0.4520 0.2817 0.4756 0.308 Uiso 1 1 d D . .
H6A H 0.3161 0.1323 0.7229 0.123 Uiso 1 1 d D . .
H4 H 0.5455 0.3002 0.6965 0.148 Uiso 1 1 d D . .

loop_
_atom_site_aniso_label
_atom_site_aniso_U_11
_atom_site_aniso_U_22
_atom_site_aniso_U_33
_atom_site_aniso_U_23
_atom_site_aniso_U_13
_atom_site_aniso_U_12
C1 0.042(4) 0.061(6) 0.101(7) -0.045(6) -0.023(3) 0.030(3)
C2 0.039(4) 0.051(4) 0.064(4) -0.015(3) -0.016(3) 0.015(3)
C3 0.022(3) 0.026(3) 0.033(3) 0.002(2) -0.004(2) 0.006(2)
C4 0.026(3) 0.024(3) 0.026(2) 0.002(2) -0.002(2) 0.007(2)
C5 0.034(3) 0.030(3) 0.030(3) -0.004(2) 0.001(2) 0.012(2)
C6 0.072(4) 0.027(3) 0.022(3) 0.000(2) 0.004(3) 0.027(3)
C7 0.095(5) 0.033(3) 0.035(3) -0.006(2) -0.007(3) 0.042(3)
C8 0.074(4) 0.032(3) 0.026(3) 0.000(2) -0.001(3) 0.037(3)
C9 0.069(4) 0.049(4) 0.025(3) -0.006(3) 0.008(3) 0.035(3)
C10 0.070(4) 0.039(3) 0.031(3) 0.010(3) 0.006(3) 0.031(3)
C11 0.109(6) 0.042(4) 0.036(3) -0.001(3) 0.000(3) 0.050(4)
Co1 0.0269(5) 0.0235(7) 0.0193(6) 0.000 0.000 0.0117(3)
N1 0.028(2) 0.024(3) 0.027(3) 0.007(3) 0.0035(13) 0.0118(16)
N2 0.037(3) 0.023(2) 0.0161(19) -0.0055(16) -0.0001(17) 0.0130(19)
Ni1 0.0734(8) 0.0380(4) 0.0351(5) -0.0059(4) 0.000 0.0367(4)
O1 0.044(2) 0.043(2) 0.041(2) -0.0214(18) -0.0122(18) 0.016(2)
O2 0.192(5) 0.078(3) 0.047(2) 0.010(2) 0.030(3) 0.102(4)
O1W 0.094(4) 0.083(4) 0.136(5) 0.026(3) 0.004(3) 0.053(3)
O3 0.100(3) 0.043(2) 0.040(2) -0.0113(19) 0.003(2) 0.048(2)
O4 0.071(4) 0.055(3) 0.092(4) 0.000(3) 0.000 0.035(2)
O5 0.089(3) 0.056(3) 0.041(2) -0.0026(18) -0.007(2) 0.051(2)
O6 0.074(5) 0.073(3) 0.106(5) 0.000(4) 0.000 0.037(2)

loop_
_atom_type_symbol
_atom_type_description
_atom_type_scat_dispersion_real
_atom_type_scat_dispersion_imag
_atom_type_scat_source
C C 0.0033 0.0016 'International Tables Vol C Tables 4.2.6.8 and 6.1.1.4'
H H 0.0000 0.0000 'International Tables Vol C Tables 4.2.6.8 and 6.1.1.4'
Co Co 0.3494 0.9721 'International Tables Vol C Tables 4.2.6.8 and 6.1.1.4'
N N 0.0061 0.0033 'International Tables Vol C Tables 4.2.6.8 and 6.1.1.4'
Ni Ni 0.3393 1.1124 'International Tables Vol C Tables 4.2.6.8 and 6.1.1.4'
O O 0.0106 0.0060 'International Tables Vol C Tables 4.2.6.8 and 6.1.1.4'

loop_
_geom_angle_atom_site_label_1
_geom_angle_atom_site_label_2
_geom_angle_atom_site_label_3
_geom_angle
_geom_angle_site_symmetry_1
_geom_angle_site_symmetry_3
C2 C1 H1 120.0 7 .
C2 C1 H1 120.0 . .
C2 C1 C2 120.0(7) 7 .
C1 C2 H2 120.4 . .
C1 C2 C3 119.1(5) . .
C3 C2 H2 120.4 . .
C2 C3 C4 127.7(4) . .
N1 C3 C2 117.7(5) . .
N1 C3 C4 114.6(4) . .
N2 C4 C3 110.9(4) . .
O1 C4 C3 122.1(4) . .
O1 C4 N2 127.0(4) . .
C6 C5 C10 117.7(4) . .
C6 C5 N2 122.1(4) . .
N2 C5 C10 120.3(4) . .
C5 C6 H6 119.3 . .
C7 C6 C5 121.3(4) . .
C7 C6 H6 119.3 . .
C6 C7 H7 119.0 . .
C6 C7 C8 122.0(4) . .
C8 C7 H7 119.0 . .
C7 C8 C11 120.7(4) . .
C9 C8 C7 117.3(5) . .
C9 C8 C11 121.8(5) . .
C8 C9 H9 119.0 . .
C8 C9 C10 121.9(5) . .
C10 C9 H9 119.0 . .
C5 C10 H10 120.1 . .
C9 C10 C5 119.7(5) . .
C9 C10 H10 120.1 . .
O2 C11 C8 117.5(5) . .
O3 C11 C8 118.2(5) . .
O3 C11 O2 124.2(5) . .
N1 Co1 N1 180.0 4_655 .
N1 Co1 N2 81.80(11) 4_655 4_655
N1 Co1 N2 98.20(11) 4_655 .
N1 Co1 N2 98.20(11) 4_655 7
N1 Co1 N2 98.20(11) . 4_655
N1 Co1 N2 81.80(11) . 7
N1 Co1 N2 81.80(11) . .
N1 Co1 N2 81.80(11) 4_655 11_655
N1 Co1 N2 98.20(11) . 11_655
N2 Co1 N2 163.6(2) 11_655 4_655
N2 Co1 N2 90.41(19) 4_655 .
N2 Co1 N2 91.92(19) 11_655 .
N2 Co1 N2 90.41(19) 7 11_655
N2 Co1 N2 91.92(19) 7 4_655
N2 Co1 N2 163.6(2) 7 .
C3 N1 C3 126.3(6) . 7
C3 N1 Co1 116.8(3) 7 .
C3 N1 Co1 116.8(3) . .
C4 N2 C5 119.2(4) . .
C4 N2 Co1 115.9(3) . .
C5 N2 Co1 124.9(3) . .
O3 Ni1 O3 175.9(2) . 12_556
O3 Ni1 O4 87.95(12) 12_556 .
O3 Ni1 O4 87.95(12) . .
O3 Ni1 O6 92.05(12) 12_556 .
O3 Ni1 O6 92.05(12) . .
O4 Ni1 O6 180.00(7) . .
O5 Ni1 O3 91.89(13) . .
O5 Ni1 O3 88.17(13) 12_556 .
O5 Ni1 O3 88.17(13) . 12_556
O5 Ni1 O3 91.89(13) 12_556 12_556
O5 Ni1 O4 90.85(12) 12_556 .
O5 Ni1 O4 90.85(12) . .
O5 Ni1 O5 178.3(2) . 12_556
O5 Ni1 O6 89.15(12) 12_556 .
O5 Ni1 O6 89.15(12) . .
H1WA O1W H1WB 94.9 . .
C11 O3 Ni1 125.1(3) . .
Ni1 O4 H4 130.6 . .
Ni1 O5 H5A 108.1 . .
Ni1 O5 H5B 119.4 . .
H5A O5 H5B 115.9 . .
Ni1 O6 H6A 124.4 . .

loop_
_geom_bond_atom_site_label_1
_geom_bond_atom_site_label_2
_geom_bond_distance
_geom_bond_site_symmetry_2
C1 H1 0.9500 .
C1 C2 1.388(7) 7
C1 C2 1.388(7) .
C2 H2 0.9500 .
C2 C3 1.387(7) .
C3 C4 1.486(6) .
C3 N1 1.324(5) .
C4 N2 1.325(5) .
C4 O1 1.245(5) .
C5 C6 1.376(6) .
C5 C10 1.420(6) .
C5 N2 1.414(6) .
C6 H6 0.9500 .
C6 C7 1.368(6) .
C7 H7 0.9500 .
C7 C8 1.397(7) .
C8 C9 1.369(7) .
C8 C11 1.481(7) .
C9 H9 0.9500 .
C9 C10 1.395(7) .
C10 H10 0.9500 .
C11 O2 1.262(6) .
C11 O3 1.258(6) .
Co1 N1 1.870(5) 4_655
Co1 N1 1.870(5) .
Co1 N2 1.961(3) 7
Co1 N2 1.961(3) .
Co1 N2 1.961(3) 11_655
Co1 N2 1.961(3) 4_655
N1 C3 1.325(5) 7
Ni1 O3 2.056(3) 12_556
Ni1 O3 2.056(3) .
Ni1 O4 2.093(6) .
Ni1 O5 2.035(3) .
Ni1 O5 2.035(3) 12_556
Ni1 O6 2.109(6) .
O1W H1WA 1.1091 .
O1W H1WB 1.1042 .
O4 H4 1.0814 .
O5 H5A 0.8376 .
O5 H5B 0.7991 .
O6 H6A 1.1076 .

loop_
_geom_hbond_atom_site_label_D
_geom_hbond_atom_site_label_H
_geom_hbond_atom_site_label_A
_geom_hbond_distance_DH
_geom_hbond_distance_HA
_geom_hbond_distance_DA
_geom_hbond_angle_DHA
_geom_hbond_site_symmetry_A
C2 H2 O5 0.95 2.55 3.260(6) 131.8 3_654
O1W H1WB O1 1.10 1.93 2.863(6) 140.1 5_665
O5 H5B O1 0.80 2.65 2.728(5) 86.7 5_665
O5 H5B O2 0.80 2.14 2.632(5) 119.6 .
O4 H4 O1W 1.08 1.78 2.791(6) 153.8 .
